data_1570740
loop_
_publ_author_name
'Morteza Najarian, Amin'
'Dinic, Filip'
'Chen, Hao'
'Sabatini, Randy'
'Zheng, Chao'
'Lough, Alan J.'
'Maris, Thierry'
'Saidaminov, Makhsud I.'
'Garcia de Arquer, F. Pelayo'
'Voznyy, Oleksandr'
'Hoogland, Sjoerd'
'Sargent, Edward H.'

_publ_section_title
;
 Homomeric Chains of intermolecular bonds scaffold octahedral germanium
 perovskites
;
_journal_name_full Nature
_journal_page_first 328
_journal_page_last 335
_journal_paper_doi 10.1038/s41586-023-06209-y
_journal_volume 620
_journal_year 2023
_chemical_formula_moiety 'Ge I3, 2(C2 H7 I N), I'
_chemical_formula_sum 'C4 H14 Ge I6 N2'
_chemical_formula_weight 924.19
_chemical_name_systematic
;
catena-[bis(2-iodoethan-1-aminium) 
bis(m-iodo)-bis(iodo)-germanium(ii)]
;
_space_group_crystal_system monoclinic
_space_group_IT_number 14
_space_group_name_Hall '-P 2yn'
_space_group_name_H-M_alt 'P 1 21/n 1'
_atom_sites_solution_hydrogens geom
_atom_sites_solution_primary direct
_audit_creation_method SHELXL-2019/1
_cell_angle_alpha 90
_cell_angle_beta 97.632(3)
_cell_angle_gamma 90
_cell_formula_units_Z 4
_cell_length_a 8.1291(6)
_cell_length_b 8.8236(6)
_cell_length_c 25.322(2)
_cell_measurement_reflns_used 9130
_cell_measurement_temperature 150(2)
_cell_measurement_theta_max 27.32
_cell_measurement_theta_min 3.25
_cell_volume 1800.2(2)
_computing_cell_refinement APEX4
_computing_data_collection 'APEX4 (Bruker AXS, 2021)'
_computing_data_reduction APEX4
_computing_molecular_graphics 'PLATON (Spek, 2009)'
_computing_publication_material 'SHELXTL (Sheldrick, 2008)'
_computing_structure_refinement 'SHELXL-2019/1 (Sheldrick, 2015b)'
_computing_structure_solution 'SHELXT 2018/2 (Sheldrick, 2015a)'
_diffrn_ambient_temperature 150(2)
_diffrn_measured_fraction_theta_full 1.000
_diffrn_measured_fraction_theta_max 0.998
_diffrn_measurement_device_type 'Bruker Kappa APEX-DUO CMOS PHOTON II'
_diffrn_measurement_method '\f and \w scans'
_diffrn_radiation_type MoK\a
_diffrn_radiation_wavelength 0.71073
_diffrn_reflns_av_R_equivalents 0.0607
_diffrn_reflns_av_unetI/netI 0.0430
_diffrn_reflns_Laue_measured_fraction_full 1.000
_diffrn_reflns_Laue_measured_fraction_max 0.998
_diffrn_reflns_limit_h_max 10
_diffrn_reflns_limit_h_min -10
_diffrn_reflns_limit_k_max 11
_diffrn_reflns_limit_k_min -11
_diffrn_reflns_limit_l_max 32
_diffrn_reflns_limit_l_min -32
_diffrn_reflns_number 42023
_diffrn_reflns_point_group_measured_fraction_full 1.000
_diffrn_reflns_point_group_measured_fraction_max 0.998
_diffrn_reflns_theta_full 25.242
_diffrn_reflns_theta_max 27.482
_diffrn_reflns_theta_min 2.447
_diffrn_source 'sealed tube with Bruker Triupmh monochromator'
_exptl_absorpt_coefficient_mu 11.966
_exptl_absorpt_correction_T_max 0.7456
_exptl_absorpt_correction_T_min 0.5748
_exptl_absorpt_correction_type multi-scan
_exptl_absorpt_process_details 'SADABS (Krause et al., 2015)'
_exptl_crystal_colour red
_exptl_crystal_density_diffrn 3.410
_exptl_crystal_description plate
_exptl_crystal_F_000 1608
_exptl_crystal_size_max 0.180
_exptl_crystal_size_mid 0.150
_exptl_crystal_size_min 0.020
_refine_diff_density_max 0.788
_refine_diff_density_min -1.216
_refine_diff_density_rms 0.208
_refine_ls_extinction_coef .
_refine_ls_extinction_method none
_refine_ls_goodness_of_fit_ref 1.039
_refine_ls_hydrogen_treatment constr
_refine_ls_matrix_type full
_refine_ls_number_parameters 120
_refine_ls_number_reflns 4127
_refine_ls_number_restraints 0
_refine_ls_restrained_S_all 1.039
_refine_ls_R_factor_all 0.0369
_refine_ls_R_factor_gt 0.0264
_refine_ls_shift/su_max 0.001
_refine_ls_shift/su_mean 0.000
_refine_ls_structure_factor_coef Fsqd
_refine_ls_weighting_details 'w=1/[\s^2^(Fo^2^)+(0.0288P)^2^+0.0508P] where P=(Fo^2^+2Fc^2^)/3'
_refine_ls_weighting_scheme calc
_refine_ls_wR_factor_gt 0.0622
_refine_ls_wR_factor_ref 0.0650
_reflns_Friedel_coverage 0.000
_reflns_Friedel_fraction_full .
_reflns_Friedel_fraction_max .
_reflns_number_gt 3438
_reflns_number_total 4127
_reflns_threshold_expression 'I > 2\s(I)'
_cod_data_source_file 16-_I-EA_2GeI4.cif
_cod_data_source_block i-ea
_cod_original_sg_symbol_H-M 'P 21/n'
_cod_database_code 1570740

loop_
_space_group_symop_id
_space_group_symop_operation_xyz
1 'x, y, z'
2 '-x+1/2, y+1/2, -z+1/2'
3 '-x, -y, -z'
4 'x-1/2, -y-1/2, z-1/2'

loop_
_atom_site_label
_atom_site_type_symbol
_atom_site_fract_x
_atom_site_fract_y
_atom_site_fract_z
_atom_site_U_iso_or_equiv
_atom_site_adp_type
_atom_site_occupancy
_atom_site_site_symmetry_order
_atom_site_calc_flag
_atom_site_refinement_flags_posn
_atom_site_refinement_flags_adp
_atom_site_refinement_flags_occupancy
_atom_site_disorder_assembly
_atom_site_disorder_group
Ge1 Ge 0.49692(6) 0.41159(5) 0.25458(2) 0.01684(12) Uani 1 1 d . . . . .
I1 I 0.45498(4) 0.44708(4) 0.13938(2) 0.02406(9) Uani 1 1 d . . . . .
I2 I 0.22130(4) 0.58834(4) 0.26413(2) 0.02209(9) Uani 1 1 d . . . . .
I3 I 0.72444(4) 0.64829(4) 0.26935(2) 0.02186(9) Uani 1 1 d . . . . .
I4 I 0.56764(4) 0.34400(4) 0.37600(2) 0.02370(9) Uani 1 1 d . . . . .
I5 I 0.75053(5) -0.06387(5) 0.48457(2) 0.03566(11) Uani 1 1 d . . . . .
N1 N 0.5521(7) -0.0553(5) 0.3550(2) 0.0427(14) Uani 1 1 d . . . . .
H1C H 0.469710 -0.043517 0.327212 0.064 Uiso 1 1 calc R U . . .
H1D H 0.648206 -0.080148 0.342262 0.064 Uiso 1 1 calc R U . . .
H1E H 0.566401 0.032915 0.373620 0.064 Uiso 1 1 calc R U . . .
C1 C 0.6512(7) -0.2309(6) 0.4276(2) 0.0354(14) Uani 1 1 d . . . . .
H1A H 0.740024 -0.264298 0.407042 0.043 Uiso 1 1 calc R U . . .
H1B H 0.615814 -0.320197 0.446970 0.043 Uiso 1 1 calc R U . . .
C2 C 0.5074(7) -0.1756(7) 0.3898(3) 0.0364(14) Uani 1 1 d . . . . .
H2A H 0.459959 -0.261602 0.367709 0.044 Uiso 1 1 calc R U . . .
H2B H 0.420506 -0.137696 0.410400 0.044 Uiso 1 1 calc R U . . .
I6 I 0.27556(4) 1.09882(4) 0.01543(2) 0.02932(10) Uani 1 1 d . . . . .
N2 N 0.5094(5) 0.8366(5) 0.15255(18) 0.0268(10) Uani 1 1 d . . . . .
H2C H 0.499492 0.736103 0.159512 0.040 Uiso 1 1 calc R U . . .
H2D H 0.471115 0.891878 0.178698 0.040 Uiso 1 1 calc R U . . .
H2E H 0.618054 0.859406 0.151348 0.040 Uiso 1 1 calc R U . . .
C3 C 0.4267(7) 1.0396(5) 0.0890(2) 0.0272(12) Uani 1 1 d . . . . .
H3A H 0.544253 1.064067 0.086498 0.033 Uiso 1 1 calc R U . . .
H3B H 0.391345 1.099290 0.118610 0.033 Uiso 1 1 calc R U . . .
C4 C 0.4100(6) 0.8736(5) 0.1000(2) 0.0206(10) Uani 1 1 d . . . . .
H4A H 0.291877 0.847907 0.100855 0.025 Uiso 1 1 calc R U . . .
H4B H 0.450790 0.813544 0.071347 0.025 Uiso 1 1 calc R U . . .

loop_
_atom_site_aniso_label
_atom_site_aniso_U_11
_atom_site_aniso_U_22
_atom_site_aniso_U_33
_atom_site_aniso_U_23
_atom_site_aniso_U_13
_atom_site_aniso_U_12
Ge1 0.0141(2) 0.0127(2) 0.0236(3) 0.0000(2) 0.0021(2) 0.00040(19)
I1 0.03375(18) 0.01773(16) 0.02017(19) -0.00040(13) 0.00161(14) -0.00094(14)
I2 0.01644(15) 0.01988(17) 0.0301(2) -0.00145(13) 0.00361(13) 0.00547(12)
I3 0.01806(15) 0.01898(17) 0.0276(2) 0.00316(13) -0.00035(13) -0.00637(12)
I4 0.02695(17) 0.02279(18) 0.02098(19) 0.00067(13) 0.00177(14) -0.00055(13)
I5 0.0330(2) 0.0432(2) 0.0287(2) -0.00516(17) -0.00344(16) -0.00178(17)
N1 0.071(4) 0.031(3) 0.021(3) -0.001(2) -0.013(3) 0.014(3)
C1 0.045(3) 0.027(3) 0.032(3) 0.000(3) -0.004(3) -0.003(3)
C2 0.028(3) 0.039(3) 0.041(4) -0.007(3) 0.001(3) -0.003(3)
I6 0.0358(2) 0.02797(19) 0.0237(2) 0.00416(15) 0.00203(15) 0.00588(15)
N2 0.033(2) 0.018(2) 0.029(3) 0.0004(19) 0.002(2) 0.0010(18)
C3 0.044(3) 0.017(2) 0.019(3) 0.004(2) -0.002(2) -0.003(2)
C4 0.024(2) 0.021(2) 0.016(3) -0.001(2) 0.000(2) -0.005(2)

loop_
_atom_type_symbol
_atom_type_description
_atom_type_scat_dispersion_real
_atom_type_scat_dispersion_imag
_atom_type_scat_source
C C 0.0033 0.0016 'International Tables Vol C Tables 4.2.6.8 and 6.1.1.4'
H H 0.0000 0.0000 'International Tables Vol C Tables 4.2.6.8 and 6.1.1.4'
N N 0.0061 0.0033 'International Tables Vol C Tables 4.2.6.8 and 6.1.1.4'
Ge Ge 0.1547 1.8001 'International Tables Vol C Tables 4.2.6.8 and 6.1.1.4'
I I -0.4742 1.8119 'International Tables Vol C Tables 4.2.6.8 and 6.1.1.4'

loop_
_geom_angle_atom_site_label_1
_geom_angle_atom_site_label_2
_geom_angle_atom_site_label_3
_geom_angle
_geom_angle_site_symmetry_1
_geom_angle_site_symmetry_3
I2 Ge1 I3 95.551(18) . .
I2 Ge1 I1 92.205(18) . .
I3 Ge1 I1 92.367(17) . .
C2 N1 H1C 109.5 . .
C2 N1 H1D 109.5 . .
H1C N1 H1D 109.5 . .
C2 N1 H1E 109.5 . .
H1C N1 H1E 109.5 . .
H1D N1 H1E 109.5 . .
C2 C1 I5 113.6(4) . .
C2 C1 H1A 108.8 . .
I5 C1 H1A 108.8 . .
C2 C1 H1B 108.8 . .
I5 C1 H1B 108.8 . .
H1A C1 H1B 107.7 . .
N1 C2 C1 112.9(5) . .
N1 C2 H2A 109.0 . .
C1 C2 H2A 109.0 . .
N1 C2 H2B 109.0 . .
C1 C2 H2B 109.0 . .
H2A C2 H2B 107.8 . .
C4 N2 H2C 109.5 . .
C4 N2 H2D 109.5 . .
H2C N2 H2D 109.5 . .
C4 N2 H2E 109.5 . .
H2C N2 H2E 109.5 . .
H2D N2 H2E 109.5 . .
C4 C3 I6 110.0(3) . .
C4 C3 H3A 109.7 . .
I6 C3 H3A 109.7 . .
C4 C3 H3B 109.7 . .
I6 C3 H3B 109.7 . .
H3A C3 H3B 108.2 . .
N2 C4 C3 109.0(4) . .
N2 C4 H4A 109.9 . .
C3 C4 H4A 109.9 . .
N2 C4 H4B 109.9 . .
C3 C4 H4B 109.9 . .
H4A C4 H4B 108.3 . .

loop_
_geom_bond_atom_site_label_1
_geom_bond_atom_site_label_2
_geom_bond_distance
_geom_bond_site_symmetry_2
Ge1 I2 2.7667(6) .
Ge1 I3 2.7819(6) .
Ge1 I1 2.9087(7) .
I5 C1 2.143(6) .
N1 C2 1.457(8) .
N1 H1C 0.9100 .
N1 H1D 0.9100 .
N1 H1E 0.9100 .
C1 C2 1.492(8) .
C1 H1A 0.9900 .
C1 H1B 0.9900 .
C2 H2A 0.9900 .
C2 H2B 0.9900 .
I6 C3 2.155(5) .
N2 C4 1.499(6) .
N2 H2C 0.9100 .
N2 H2D 0.9100 .
N2 H2E 0.9100 .
C3 C4 1.500(7) .
C3 H3A 0.9900 .
C3 H3B 0.9900 .
C4 H4A 0.9900 .
C4 H4B 0.9900 .

loop_
_geom_hbond_atom_site_label_D
_geom_hbond_atom_site_label_H
_geom_hbond_atom_site_label_A
_geom_hbond_distance_DH
_geom_hbond_distance_HA
_geom_hbond_distance_DA
_geom_hbond_angle_DHA
_geom_hbond_site_symmetry_A
_geom_hbond_publ_flag
N1 H1C I2 0.91 2.86 3.723(5) 159.5 2_545 yes
N1 H1D I1 0.91 3.21 3.990(6) 145.6 2_645 yes
N1 H1D I3 0.91 3.14 3.783(5) 129.6 1_545 yes
N1 H1E I4 0.91 2.75 3.563(5) 150.0 . yes
N2 H2C I1 0.91 2.62 3.476(4) 157.8 . yes
N2 H2C I3 0.91 3.21 3.632(4) 110.4 . yes
N2 H2D I2 0.91 2.85 3.736(4) 163.3 2 yes
N2 H2E I4 0.91 2.74 3.607(4) 160.0 2_655 yes

loop_
_geom_torsion_atom_site_label_1
_geom_torsion_atom_site_label_2
_geom_torsion_atom_site_label_3
_geom_torsion_atom_site_label_4
_geom_torsion
_geom_torsion_site_symmetry_1
_geom_torsion_site_symmetry_2
_geom_torsion_site_symmetry_3
_geom_torsion_site_symmetry_4
I5 C1 C2 N1 65.4(6) . . . .
I6 C3 C4 N2 -177.2(3) . . . .
